data_1512968
loop_
_publ_author_name
'Suryabhan Singh'
'Jyotsna Chaturvedi'
'A.S. Aditya'
'N. Rajasekhar Reddy'
'Subrato Bhattacharya'

_publ_section_title
;
 Syntheses and structural studies of heterobimetallic thiocarboxylate
 complexes containing zinc and copper
;
_journal_name_full
;
Inorganica Chimica Acta
;
_journal_page_first 6
_journal_page_last 9
_journal_paper_doi 10.1016/j.ica.2012.11.022
_journal_volume 396
_journal_year 2013
_chemical_formula_moiety 'C57 H45 Cu O3 P2 S3 Zn'
_chemical_formula_sum 'C57 H45 Cu O3 P2 S3 Zn'
_chemical_formula_weight 1065.02
_space_group_IT_number 19
_symmetry_cell_setting orthorhombic
_symmetry_Int_Tables_number 19
_symmetry_space_group_name_Hall 'P 2ac 2ab'
_symmetry_space_group_name_H-M 'P 21 21 21'
_atom_sites_solution_hydrogens geom
_atom_sites_solution_primary direct
_atom_sites_solution_secondary difmap
_cell_angle_alpha 90.00
_cell_angle_beta 90.00
_cell_angle_gamma 90.00
_cell_formula_units_Z 4
_cell_length_a 12.2553(6)
_cell_length_b 14.0872(4)
_cell_length_c 29.2874(9)
_cell_measurement_temperature 150(2)
_cell_volume 5056.3(3)
_computing_structure_refinement 'SHELXL-97 (Sheldrick, 1997)'
_diffrn_ambient_temperature 150(2)
_diffrn_measured_fraction_theta_full 0.878
_diffrn_measured_fraction_theta_max 0.978
_diffrn_radiation_monochromator graphite
_diffrn_radiation_type MoK\a
_diffrn_radiation_wavelength 0.71073
_diffrn_reflns_av_R_equivalents 0.0233
_diffrn_reflns_av_sigmaI/netI 0.0544
_diffrn_reflns_limit_h_max 16
_diffrn_reflns_limit_h_min -8
_diffrn_reflns_limit_k_max 18
_diffrn_reflns_limit_k_min -17
_diffrn_reflns_limit_l_max 39
_diffrn_reflns_limit_l_min -30
_diffrn_reflns_number 19917
_diffrn_reflns_theta_full 28.88
_diffrn_reflns_theta_max 28.88
_diffrn_reflns_theta_min 2.20
_diffrn_source 'fine-focus sealed tube'
_exptl_absorpt_coefficient_mu 1.126
_exptl_absorpt_correction_type none
_exptl_crystal_colour Orange
_exptl_crystal_density_diffrn 1.435
_exptl_crystal_density_method 'not measured'
_exptl_crystal_description Block
_exptl_crystal_F_000 2270
_exptl_crystal_recrystallization_method 'Chloroform and Diethyl ether'
_exptl_crystal_size_max 0.43
_exptl_crystal_size_mid 0.39
_exptl_crystal_size_min 0.38
_refine_diff_density_max 1.662
_refine_diff_density_min -1.501
_refine_diff_density_rms 0.081
_refine_ls_extinction_method none
_refine_ls_goodness_of_fit_ref 0.987
_refine_ls_hydrogen_treatment constr
_refine_ls_matrix_type full
_refine_ls_number_parameters 604
_refine_ls_number_reflns 11110
_refine_ls_number_restraints 0
_refine_ls_restrained_S_all 0.987
_refine_ls_R_factor_all 0.0685
_refine_ls_R_factor_gt 0.0501
_refine_ls_shift/su_max 0.001
_refine_ls_shift/su_mean 0.000
_refine_ls_structure_factor_coef Fsqd
_refine_ls_weighting_details 'calc w=1/[\s^2^(Fo^2^)+(0.0534P)^2^+5.5799P] where P=(Fo^2^+2Fc^2^)/3'
_refine_ls_weighting_scheme calc
_refine_ls_wR_factor_gt 0.1127
_refine_ls_wR_factor_ref 0.1186
_reflns_number_gt 8536
_reflns_number_total 11110
_reflns_threshold_expression >2sigma(I)
_cod_data_source_file ICA-2013-396-6-9-2.cif
_cod_data_source_block zn-cu-2
_cod_database_code 1512968

loop_
_symmetry_equiv_pos_as_xyz
'x, y, z'
'-x+1/2, -y, z+1/2'
'-x, y+1/2, -z+1/2'
'x+1/2, -y+1/2, -z'

loop_
_atom_site_label
_atom_site_type_symbol
_atom_site_fract_x
_atom_site_fract_y
_atom_site_fract_z
_atom_site_U_iso_or_equiv
_atom_site_adp_type
_atom_site_occupancy
_atom_site_symmetry_multiplicity
_atom_site_calc_flag
_atom_site_refinement_flags
C5 C 0.7583(6) 0.0872(5) 0.22780(19) 0.0640(19) Uani 1 1 d .
H061 H 0.7739 0.0380 0.2479 0.077 Uiso 1 1 calc R
C44 C 0.5354(5) 0.7361(4) -0.0284(3) 0.0657(19) Uani 1 1 d .
H062 H 0.4757 0.7689 -0.0168 0.079 Uiso 1 1 calc R
Zn1 Zn 0.66675(4) 0.49720(4) 0.081565(19) 0.03725(14) Uani 1 1 d .
Cu1 Cu 0.68064(4) 0.51924(4) 0.181270(18) 0.02892(13) Uani 1 1 d .
P2 P 0.67598(10) 0.48120(8) -0.00468(4) 0.0348(3) Uani 1 1 d .
S3 S 0.49473(8) 0.50563(9) 0.17562(4) 0.0319(2) Uani 1 1 d .
P1 P 0.72754(8) 0.49470(8) 0.25598(4) 0.0257(2) Uani 1 1 d .
S2 S 0.75476(11) 0.66577(8) 0.16329(4) 0.0364(3) Uani 1 1 d .
S1 S 0.77156(10) 0.40989(9) 0.13040(5) 0.0377(3) Uani 1 1 d .
O3 O 0.5071(2) 0.5078(2) 0.08533(10) 0.0347(7) Uani 1 1 d .
O2 O 0.7168(3) 0.6302(2) 0.07724(11) 0.0440(9) Uani 1 1 d .
C34 C 0.8610(4) 0.4414(3) 0.26597(16) 0.0292(10) Uani 1 1 d .
C16 C 0.3291(4) 0.4970(4) 0.11289(15) 0.0373(11) Uani 1 1 d .
C28 C 0.6399(3) 0.4235(3) 0.29344(16) 0.0267(10) Uani 1 1 d .
C39 C 0.9404(4) 0.4510(3) 0.23222(16) 0.0315(10) Uani 1 1 d .
H008 H 0.9261 0.4880 0.2066 0.038 Uiso 1 1 calc R
C40 C 0.6499(4) 0.5979(3) -0.02861(14) 0.0298(10) Uani 1 1 d .
C48 C 1.0023(4) 0.4692(4) -0.02620(17) 0.0426(13) Uani 1 1 d .
H010 H 1.0635 0.5009 -0.0152 0.051 Uiso 1 1 calc R
C47 C 0.8997(4) 0.4927(4) -0.00944(17) 0.0431(12) Uani 1 1 d .
H011 H 0.8922 0.5379 0.0135 0.052 Uiso 1 1 calc R
C57 C 0.5464(4) 0.4209(4) -0.07751(18) 0.0411(12) Uani 1 1 d .
H012 H 0.5748 0.4722 -0.0936 0.049 Uiso 1 1 calc R
C1 C 0.6831(4) 0.3092(3) 0.13401(17) 0.0351(11) Uani 1 1 d .
O1 O 0.6029(3) 0.3028(2) 0.11065(14) 0.0504(10) Uani 1 1 d .
C51 C 0.8214(4) 0.3775(3) -0.06061(17) 0.0405(12) Uani 1 1 d .
H015 H 0.7607 0.3466 -0.0725 0.049 Uiso 1 1 calc R
C33 C 0.6197(4) 0.3299(3) 0.28014(18) 0.0391(12) Uani 1 1 d .
H016 H 0.6464 0.3078 0.2524 0.047 Uiso 1 1 calc R
C15 C 0.4495(3) 0.5060(3) 0.12072(15) 0.0315(10) Uani 1 1 d .
C14 C 0.7685(4) 0.8669(3) 0.11933(17) 0.0372(11) Uani 1 1 d .
H018 H 0.7665 0.8580 0.1508 0.045 Uiso 1 1 calc R
C8 C 0.7417(3) 0.6900(3) 0.10729(16) 0.0289(10) Uani 1 1 d .
C35 C 0.8851(4) 0.3854(4) 0.30404(17) 0.0403(12) Uani 1 1 d .
H020 H 0.8333 0.3778 0.3270 0.048 Uiso 1 1 calc R
C27 C 0.8159(5) 0.6398(3) 0.31268(16) 0.0399(11) Uani 1 1 d .
H021 H 0.8740 0.5995 0.3190 0.048 Uiso 1 1 calc R
C41 C 0.7121(5) 0.6387(4) -0.06252(17) 0.0470(14) Uani 1 1 d .
H022 H 0.7710 0.6059 -0.0748 0.056 Uiso 1 1 calc R
C22 C 0.7316(4) 0.6099(3) 0.28435(15) 0.0291(10) Uani 1 1 d .
C9 C 0.7581(4) 0.7891(3) 0.09024(15) 0.0277(10) Uani 1 1 d .
C46 C 0.8073(4) 0.4469(3) -0.02777(18) 0.0388(12) Uani 1 1 d .
C23 C 0.6472(4) 0.6713(3) 0.2760(2) 0.0422(13) Uani 1 1 d .
H026 H 0.5902 0.6519 0.2572 0.051 Uiso 1 1 calc R
C45 C 0.5599(5) 0.6454(4) -0.0114(2) 0.0474(14) Uani 1 1 d .
H027 H 0.5164 0.6177 0.0110 0.057 Uiso 1 1 calc R
C19 C 0.1094(5) 0.4643(6) 0.1001(3) 0.069(2) Uani 1 1 d .
H028 H 0.0356 0.4512 0.0963 0.083 Uiso 1 1 calc R
C11 C 0.7760(4) 0.8963(4) 0.02660(18) 0.0421(12) Uani 1 1 d .
H029 H 0.7790 0.9062 -0.0048 0.050 Uiso 1 1 calc R
C53 C 0.5352(4) 0.3292(3) -0.00882(19) 0.0417(13) Uani 1 1 d .
H030 H 0.5560 0.3182 0.0213 0.050 Uiso 1 1 calc R
C52 C 0.5782(4) 0.4050(3) -0.03237(17) 0.0333(11) Uani 1 1 d .
C6 C 0.8355(6) 0.1579(5) 0.22036(19) 0.0567(16) Uani 1 1 d .
H032 H 0.9021 0.1561 0.2356 0.068 Uiso 1 1 calc R
C56 C 0.4726(4) 0.3604(4) -0.0983(2) 0.0458(13) Uani 1 1 d .
H033 H 0.4514 0.3707 -0.1284 0.055 Uiso 1 1 calc R
C21 C 0.2544(4) 0.5411(4) 0.14125(19) 0.0468(14) Uani 1 1 d .
H034 H 0.2781 0.5807 0.1647 0.056 Uiso 1 1 calc R
C13 C 0.7815(5) 0.9569(4) 0.1018(2) 0.0470(14) Uani 1 1 d .
H035 H 0.7864 1.0085 0.1215 0.056 Uiso 1 1 calc R
C2 C 0.7136(4) 0.2330(3) 0.16785(16) 0.0363(12) Uani 1 1 d .
C7 C 0.8128(5) 0.2312(4) 0.19017(18) 0.0474(13) Uani 1 1 d .
H037 H 0.8640 0.2787 0.1850 0.057 Uiso 1 1 calc R
C12 C 0.7872(4) 0.9710(3) 0.05577(18) 0.0413(12) Uani 1 1 d .
H038 H 0.7987 1.0317 0.0443 0.050 Uiso 1 1 calc R
C55 C 0.4310(4) 0.2850(4) -0.0742(2) 0.0486(14) Uani 1 1 d .
H039 H 0.3816 0.2442 -0.0882 0.058 Uiso 1 1 calc R
C25 C 0.7292(5) 0.7889(4) 0.3222(2) 0.0504(15) Uani 1 1 d .
H040 H 0.7293 0.8495 0.3349 0.060 Uiso 1 1 calc R
C10 C 0.7603(4) 0.8061(3) 0.04353(17) 0.0366(11) Uani 1 1 d .
H041 H 0.7509 0.7558 0.0234 0.044 Uiso 1 1 calc R
C37 C 1.0612(4) 0.3503(4) 0.27328(19) 0.0454(14) Uani 1 1 d .
H042 H 1.1273 0.3180 0.2751 0.055 Uiso 1 1 calc R
C50 C 0.9241(5) 0.3533(4) -0.07597(19) 0.0473(13) Uani 1 1 d .
H043 H 0.9326 0.3059 -0.0978 0.057 Uiso 1 1 calc R
C30 C 0.5363(5) 0.3932(4) 0.3616(2) 0.0545(16) Uani 1 1 d .
H044 H 0.5078 0.4150 0.3891 0.065 Uiso 1 1 calc R
C20 C 0.1428(4) 0.5257(5) 0.1344(2) 0.0630(19) Uani 1 1 d .
H045 H 0.0916 0.5563 0.1526 0.076 Uiso 1 1 calc R
C38 C 1.0399(4) 0.4061(4) 0.23649(18) 0.0417(12) Uani 1 1 d .
H046 H 1.0927 0.4141 0.2140 0.050 Uiso 1 1 calc R
C17 C 0.2945(5) 0.4391(4) 0.0775(2) 0.0513(15) Uani 1 1 d .
H047 H 0.3444 0.4113 0.0577 0.062 Uiso 1 1 calc R
C54 C 0.4610(5) 0.2689(4) -0.0298(2) 0.0524(15) Uani 1 1 d .
H048 H 0.4317 0.2179 -0.0138 0.063 Uiso 1 1 calc R
C42 C 0.6866(6) 0.7287(4) -0.0782(2) 0.0589(17) Uani 1 1 d .
H049 H 0.7301 0.7572 -0.1003 0.071 Uiso 1 1 calc R
C26 C 0.8126(6) 0.7295(4) 0.33127(19) 0.0523(15) Uani 1 1 d .
H050 H 0.8688 0.7493 0.3503 0.063 Uiso 1 1 calc R
C4 C 0.6593(6) 0.0890(4) 0.20585(19) 0.0569(16) Uani 1 1 d .
H051 H 0.6078 0.0419 0.2114 0.068 Uiso 1 1 calc R
C31 C 0.5186(4) 0.3023(4) 0.34850(19) 0.0432(13) Uani 1 1 d .
H052 H 0.4783 0.2616 0.3670 0.052 Uiso 1 1 calc R
C43 C 0.5968(7) 0.7765(4) -0.0612(3) 0.073(2) Uani 1 1 d .
H053 H 0.5789 0.8364 -0.0723 0.087 Uiso 1 1 calc R
C3 C 0.6374(5) 0.1605(4) 0.17597(17) 0.0422(12) Uani 1 1 d .
H054 H 0.5709 0.1612 0.1607 0.051 Uiso 1 1 calc R
C36 C 0.9856(4) 0.3413(4) 0.30785(18) 0.0484(14) Uani 1 1 d .
H055 H 1.0020 0.3056 0.3337 0.058 Uiso 1 1 calc R
C24 C 0.6445(5) 0.7618(4) 0.2949(2) 0.0472(14) Uani 1 1 d .
H056 H 0.5867 0.8027 0.2891 0.057 Uiso 1 1 calc R
C49 C 1.0147(4) 0.4003(4) -0.0587(2) 0.0492(14) Uani 1 1 d .
H057 H 1.0840 0.3849 -0.0692 0.059 Uiso 1 1 calc R
C32 C 0.5605(5) 0.2703(4) 0.30779(19) 0.0478(14) Uani 1 1 d .
H058 H 0.5487 0.2078 0.2989 0.057 Uiso 1 1 calc R
C29 C 0.5975(4) 0.4543(4) 0.33400(18) 0.0433(13) Uani 1 1 d .
H059 H 0.6095 0.5166 0.3433 0.052 Uiso 1 1 calc R
C18 C 0.1833(6) 0.4237(5) 0.0723(3) 0.073(2) Uani 1 1 d .
H060 H 0.1592 0.3842 0.0490 0.087 Uiso 1 1 calc R

loop_
_atom_site_aniso_label
_atom_site_aniso_U_11
_atom_site_aniso_U_22
_atom_site_aniso_U_33
_atom_site_aniso_U_23
_atom_site_aniso_U_13
_atom_site_aniso_U_12
C5 0.094(5) 0.063(4) 0.035(3) 0.013(3) 0.011(3) 0.031(4)
C44 0.048(4) 0.043(3) 0.107(6) 0.000(4) -0.009(4) 0.015(3)
Zn1 0.0298(3) 0.0248(3) 0.0571(3) -0.0032(3) 0.0017(2) -0.0001(3)
Cu1 0.0303(3) 0.0228(2) 0.0336(3) -0.0012(2) -0.0049(2) 0.0009(2)
P2 0.0291(6) 0.0273(6) 0.0478(7) 0.0086(5) -0.0104(6) -0.0056(6)
S3 0.0267(5) 0.0328(6) 0.0363(6) 0.0010(5) -0.0019(4) 0.0015(5)
P1 0.0272(5) 0.0213(5) 0.0287(5) -0.0024(5) -0.0032(4) 0.0019(5)
S2 0.0482(8) 0.0278(6) 0.0333(6) 0.0009(5) -0.0090(5) -0.0105(6)
S1 0.0302(6) 0.0282(6) 0.0546(8) -0.0094(5) 0.0024(6) 0.0057(5)
O3 0.0303(15) 0.0423(19) 0.0315(16) 0.0136(16) 0.0042(13) 0.0041(16)
O2 0.069(3) 0.0240(16) 0.039(2) -0.0014(15) -0.0043(18) -0.0116(17)
C34 0.028(2) 0.025(2) 0.035(3) -0.0013(19) -0.005(2) -0.0013(18)
C16 0.030(2) 0.043(3) 0.039(2) 0.026(2) -0.001(2) 0.000(3)
C28 0.021(2) 0.022(2) 0.037(3) -0.0017(18) -0.0066(18) -0.0028(17)
C39 0.027(2) 0.037(3) 0.030(2) 0.005(2) -0.0055(19) -0.003(2)
C40 0.042(3) 0.027(2) 0.020(2) -0.0004(17) -0.0148(19) -0.006(2)
C48 0.035(3) 0.051(3) 0.042(3) 0.004(3) -0.006(2) -0.008(3)
C47 0.039(3) 0.046(3) 0.045(3) 0.008(3) -0.011(2) -0.009(3)
C57 0.036(3) 0.040(3) 0.047(3) 0.001(2) -0.010(2) -0.002(2)
C1 0.038(3) 0.026(2) 0.041(3) -0.0101(19) 0.002(3) 0.006(2)
O1 0.050(2) 0.0335(19) 0.067(3) 0.0037(18) -0.017(2) -0.0038(18)
C51 0.032(3) 0.040(3) 0.050(3) 0.010(2) -0.009(2) -0.004(2)
C33 0.052(3) 0.025(2) 0.040(3) -0.010(2) 0.006(2) -0.009(2)
C15 0.029(2) 0.025(2) 0.040(3) 0.011(2) -0.0029(18) 0.001(2)
C14 0.039(3) 0.031(3) 0.042(3) -0.002(2) -0.005(2) -0.007(2)
C8 0.022(2) 0.024(2) 0.041(3) -0.0045(19) 0.001(2) 0.0008(18)
C35 0.033(3) 0.051(3) 0.036(3) 0.011(2) -0.001(2) 0.000(2)
C27 0.049(3) 0.033(2) 0.038(3) -0.002(2) -0.009(3) -0.006(2)
C41 0.075(4) 0.037(3) 0.028(3) 0.003(2) -0.007(3) -0.003(3)
C22 0.042(3) 0.016(2) 0.029(2) -0.0005(17) 0.003(2) -0.0032(19)
C9 0.021(2) 0.027(2) 0.035(3) 0.0006(18) -0.0024(19) -0.0054(18)
C46 0.035(3) 0.030(2) 0.052(3) 0.008(2) -0.011(2) 0.000(2)
C23 0.032(3) 0.031(2) 0.063(4) -0.009(2) 0.002(2) 0.003(2)
C45 0.038(3) 0.039(3) 0.066(4) 0.006(3) -0.010(3) -0.005(2)
C19 0.035(3) 0.095(6) 0.078(5) 0.056(4) -0.014(3) -0.015(3)
C11 0.041(3) 0.047(3) 0.039(3) 0.008(2) 0.003(2) -0.007(2)
C53 0.047(3) 0.031(3) 0.047(3) 0.005(2) -0.012(3) -0.008(2)
C52 0.027(2) 0.027(2) 0.046(3) -0.001(2) -0.005(2) 0.004(2)
C6 0.059(4) 0.071(4) 0.041(3) -0.009(3) -0.005(3) 0.031(4)
C56 0.040(3) 0.047(3) 0.050(3) -0.009(3) -0.010(3) 0.003(3)
C21 0.034(3) 0.053(3) 0.053(3) 0.031(3) 0.003(2) 0.007(2)
C13 0.059(4) 0.027(3) 0.055(3) -0.005(2) -0.001(3) -0.010(2)
C2 0.043(3) 0.033(2) 0.033(3) -0.007(2) 0.005(2) 0.014(2)
C7 0.049(3) 0.043(3) 0.051(3) -0.008(2) 0.008(3) 0.015(3)
C12 0.039(3) 0.030(3) 0.055(3) 0.011(2) -0.003(2) -0.006(2)
C55 0.039(3) 0.038(3) 0.069(4) -0.017(3) -0.022(3) -0.001(2)
C25 0.072(4) 0.029(3) 0.051(3) -0.014(2) 0.021(3) -0.006(3)
C10 0.034(3) 0.036(3) 0.040(3) -0.006(2) 0.003(2) -0.010(2)
C37 0.023(2) 0.057(3) 0.057(4) 0.011(3) -0.008(2) 0.010(2)
C50 0.051(3) 0.046(3) 0.045(3) 0.004(3) -0.008(3) 0.007(3)
C30 0.052(3) 0.060(4) 0.052(4) -0.010(3) 0.025(3) -0.010(3)
C20 0.034(3) 0.079(5) 0.076(4) 0.049(4) 0.011(3) 0.012(3)
C38 0.023(2) 0.060(3) 0.043(3) 0.004(3) 0.002(2) 0.000(2)
C17 0.043(3) 0.062(3) 0.049(3) 0.023(3) -0.015(3) -0.012(3)
C54 0.055(4) 0.033(3) 0.069(4) 0.003(3) -0.004(3) -0.012(3)
C42 0.091(5) 0.040(3) 0.045(3) 0.009(3) -0.010(4) -0.017(3)
C26 0.067(4) 0.039(3) 0.051(3) -0.012(2) -0.010(3) -0.012(3)
C4 0.068(4) 0.056(3) 0.047(3) 0.010(3) 0.008(3) 0.013(3)
C31 0.037(3) 0.048(3) 0.045(3) 0.013(3) 0.005(2) -0.012(2)
C43 0.094(6) 0.033(3) 0.090(5) 0.017(3) -0.035(5) -0.003(4)
C3 0.051(3) 0.043(3) 0.033(3) 0.003(2) 0.003(2) 0.007(3)
C36 0.044(3) 0.060(4) 0.042(3) 0.021(3) -0.010(3) 0.010(3)
C24 0.052(4) 0.031(3) 0.059(4) -0.011(2) 0.007(3) 0.009(2)
C49 0.029(3) 0.061(4) 0.057(4) 0.017(3) -0.001(2) 0.002(3)
C32 0.058(4) 0.037(3) 0.049(3) -0.003(2) -0.002(3) -0.018(3)
C29 0.043(3) 0.033(3) 0.054(3) -0.014(2) 0.012(3) -0.006(2)
C18 0.054(4) 0.090(5) 0.074(5) 0.041(4) -0.030(4) -0.025(4)

loop_
_atom_type_symbol
_atom_type_description
_atom_type_scat_dispersion_real
_atom_type_scat_dispersion_imag
_atom_type_scat_source
C C 0.0033 0.0016 'International Tables Vol C Tables 4.2.6.8 and 6.1.1.4'
H H 0.0000 0.0000 'International Tables Vol C Tables 4.2.6.8 and 6.1.1.4'
O O 0.0106 0.0060 'International Tables Vol C Tables 4.2.6.8 and 6.1.1.4'
S S 0.1246 0.1234 'International Tables Vol C Tables 4.2.6.8 and 6.1.1.4'
P P 0.1023 0.0942 'International Tables Vol C Tables 4.2.6.8 and 6.1.1.4'
Zn Zn 0.2839 1.4301 'International Tables Vol C Tables 4.2.6.8 and 6.1.1.4'
Cu Cu 0.3201 1.2651 'International Tables Vol C Tables 4.2.6.8 and 6.1.1.4'

loop_
_geom_angle_atom_site_label_1
_geom_angle_atom_site_label_2
_geom_angle_atom_site_label_3
_geom_angle
C4 C5 C6 121.0(6)
C4 C5 H061 119.5
C6 C5 H061 119.5
C43 C44 C45 121.3(6)
C43 C44 H062 119.4
C45 C44 H062 119.4
O3 Zn1 O2 103.95(15)
O3 Zn1 S1 124.47(9)
O2 Zn1 S1 112.11(11)
O3 Zn1 P2 96.14(9)
O2 Zn1 P2 90.38(10)
S1 Zn1 P2 123.41(5)
O3 Zn1 Cu1 89.66(9)
O2 Zn1 Cu1 86.88(10)
S1 Zn1 Cu1 53.28(3)
P2 Zn1 Cu1 174.05(4)
P1 Cu1 S3 107.82(4)
P1 Cu1 S2 104.69(4)
S3 Cu1 S2 116.61(5)
P1 Cu1 S1 112.18(5)
S3 Cu1 S1 111.14(5)
S2 Cu1 S1 104.32(5)
P1 Cu1 Zn1 161.40(4)
S3 Cu1 Zn1 82.06(3)
S2 Cu1 Zn1 83.74(3)
S1 Cu1 Zn1 49.24(4)
C52 P2 C40 104.4(2)
C52 P2 C46 105.3(2)
C40 P2 C46 104.7(2)
C52 P2 Zn1 118.12(17)
C40 P2 Zn1 107.21(14)
C46 P2 Zn1 115.76(17)
C15 S3 Cu1 113.08(15)
C34 P1 C22 105.6(2)
C34 P1 C28 101.8(2)
C22 P1 C28 103.3(2)
C34 P1 Cu1 116.17(16)
C22 P1 Cu1 107.94(15)
C28 P1 Cu1 120.50(14)
C8 S2 Cu1 111.43(16)
C1 S1 Zn1 97.08(17)
C1 S1 Cu1 100.93(15)
Zn1 S1 Cu1 77.48(4)
C15 O3 Zn1 127.2(3)
C8 O2 Zn1 131.8(3)
C39 C34 C35 118.3(4)
C39 C34 P1 118.2(3)
C35 C34 P1 123.4(4)
C21 C16 C17 120.7(5)
C21 C16 C15 121.4(5)
C17 C16 C15 117.8(5)
C29 C28 C33 118.4(4)
C29 C28 P1 124.6(3)
C33 C28 P1 117.0(4)
C38 C39 C34 120.5(4)
C38 C39 H008 119.7
C34 C39 H008 119.7
C41 C40 C45 120.0(5)
C41 C40 P2 124.0(4)
C45 C40 P2 115.9(4)
C49 C48 C47 121.0(5)
C49 C48 H010 119.5
C47 C48 H010 119.5
C48 C47 C46 118.9(5)
C48 C47 H011 120.5
C46 C47 H011 120.5
C56 C57 C52 120.0(5)
C56 C57 H012 120.0
C52 C57 H012 120.0
O1 C1 C2 121.5(5)
O1 C1 S1 121.5(4)
C2 C1 S1 117.0(4)
C46 C51 C50 121.0(5)
C46 C51 H015 119.5
C50 C51 H015 119.5
C32 C33 C28 120.4(5)
C32 C33 H016 119.8
C28 C33 H016 119.8
O3 C15 C16 115.4(4)
O3 C15 S3 126.7(3)
C16 C15 S3 117.7(3)
C13 C14 C9 120.4(5)
C13 C14 H018 119.8
C9 C14 H018 119.8
O2 C8 C9 115.1(4)
O2 C8 S2 124.7(4)
C9 C8 S2 120.1(3)
C36 C35 C34 120.4(5)
C36 C35 H020 119.8
C34 C35 H020 119.8
C26 C27 C22 119.5(5)
C26 C27 H021 120.2
C22 C27 H021 120.2
C40 C41 C42 119.8(6)
C40 C41 H022 120.1
C42 C41 H022 120.1
C23 C22 C27 118.4(4)
C23 C22 P1 117.4(4)
C27 C22 P1 124.2(4)
C10 C9 C14 117.7(4)
C10 C9 C8 119.5(4)
C14 C9 C8 122.8(4)
C51 C46 C47 119.3(5)
C51 C46 P2 124.0(4)
C47 C46 P2 116.7(4)
C22 C23 C24 121.7(5)
C22 C23 H026 119.2
C24 C23 H026 119.2
C40 C45 C44 118.8(6)
C40 C45 H027 120.6
C44 C45 H027 120.6
C18 C19 C20 120.3(6)
C18 C19 H028 119.9
C20 C19 H028 119.9
C12 C11 C10 120.0(5)
C12 C11 H029 120.0
C10 C11 H029 120.0
C52 C53 C54 120.3(5)
C52 C53 H030 119.9
C54 C53 H030 119.9
C53 C52 C57 119.4(5)
C53 C52 P2 119.4(4)
C57 C52 P2 121.1(4)
C7 C6 C5 119.7(6)
C7 C6 H032 120.1
C5 C6 H032 120.1
C55 C56 C57 119.5(5)
C55 C56 H033 120.2
C57 C56 H033 120.2
C16 C21 C20 119.4(6)
C16 C21 H034 120.3
C20 C21 H034 120.3
C12 C13 C14 120.6(5)
C12 C13 H035 119.7
C14 C13 H035 119.7
C7 C2 C3 119.4(5)
C7 C2 C1 122.8(5)
C3 C2 C1 117.7(5)
C2 C7 C6 119.5(6)
C2 C7 H037 120.3
C6 C7 H037 120.3
C13 C12 C11 120.2(5)
C13 C12 H038 119.9
C11 C12 H038 119.9
C54 C55 C56 121.1(5)
C54 C55 H039 119.5
C56 C55 H039 119.5
C26 C25 C24 121.2(5)
C26 C25 H040 119.4
C24 C25 H040 119.4
C11 C10 C9 121.1(5)
C11 C10 H041 119.4
C9 C10 H041 119.4
C38 C37 C36 120.4(5)
C38 C37 H042 119.8
C36 C37 H042 119.8
C51 C50 C49 119.6(5)
C51 C50 H043 120.2
C49 C50 H043 120.2
C31 C30 C29 120.2(5)
C31 C30 H044 119.9
C29 C30 H044 119.9
C19 C20 C21 119.3(6)
C19 C20 H045 120.3
C21 C20 H045 120.3
C37 C38 C39 120.5(5)
C37 C38 H046 119.8
C39 C38 H046 119.8
C16 C17 C18 118.3(7)
C16 C17 H047 120.8
C18 C17 H047 120.8
C55 C54 C53 119.6(5)
C55 C54 H048 120.2
C53 C54 H048 120.2
C43 C42 C41 120.4(6)
C43 C42 H049 119.8
C41 C42 H049 119.8
C25 C26 C27 121.0(5)
C25 C26 H050 119.5
C27 C26 H050 119.5
C3 C4 C5 119.3(6)
C3 C4 H051 120.3
C5 C4 H051 120.3
C30 C31 C32 119.8(5)
C30 C31 H052 120.1
C32 C31 H052 120.1
C44 C43 C42 119.7(6)
C44 C43 H053 120.2
C42 C43 H053 120.2
C4 C3 C2 121.1(5)
C4 C3 H054 119.5
C2 C3 H054 119.5
C37 C36 C35 119.8(5)
C37 C36 H055 120.1
C35 C36 H055 120.1
C25 C24 C23 118.2(5)
C25 C24 H056 120.9
C23 C24 H056 120.9
C48 C49 C50 120.2(5)
C48 C49 H057 119.9
C50 C49 H057 119.9
C31 C32 C33 120.6(5)
C31 C32 H058 119.7
C33 C32 H058 119.7
C28 C29 C30 120.7(5)
C28 C29 H059 119.7
C30 C29 H059 119.7
C19 C18 C17 121.9(7)
C19 C18 H060 119.0
C17 C18 H060 119.0

loop_
_geom_bond_atom_site_label_1
_geom_bond_atom_site_label_2
_geom_bond_distance
C5 C4 1.373(9)
C5 C6 1.391(9)
C5 H061 0.9300
C44 C43 1.346(10)
C44 C45 1.403(8)
C44 H062 0.9300
Zn1 O3 1.965(3)
Zn1 O2 1.976(3)
Zn1 S1 2.2823(14)
Zn1 P2 2.5385(14)
Zn1 Cu1 2.9415(8)
Cu1 P1 2.2885(12)
Cu1 S3 2.2925(12)
Cu1 S2 2.3159(13)
Cu1 S1 2.4153(13)
P2 C52 1.801(5)
P2 C40 1.815(4)
P2 C46 1.812(5)
S3 C15 1.701(4)
P1 C34 1.823(5)
P1 C22 1.824(4)
P1 C28 1.834(5)
S2 C8 1.683(5)
S1 C1 1.788(5)
O3 C15 1.255(5)
O2 C8 1.256(5)
C34 C39 1.394(6)
C34 C35 1.397(7)
C16 C21 1.384(7)
C16 C17 1.385(8)
C16 C15 1.498(6)
C28 C29 1.368(7)
C28 C33 1.397(6)
C39 C38 1.379(6)
C39 H008 0.9300
C40 C41 1.378(7)
C40 C45 1.386(7)
C48 C49 1.368(8)
C48 C47 1.389(7)
C48 H010 0.9300
C47 C46 1.409(7)
C47 H011 0.9300
C57 C56 1.383(7)
C57 C52 1.396(7)
C57 H012 0.9300
C1 O1 1.202(6)
C1 C2 1.508(7)
C51 C46 1.383(7)
C51 C50 1.379(7)
C51 H015 0.9300
C33 C32 1.373(7)
C33 H016 0.9300
C14 C13 1.378(7)
C14 C9 1.394(6)
C14 H018 0.9300
C8 C9 1.496(6)
C35 C36 1.384(7)
C35 H020 0.9300
C27 C26 1.376(7)
C27 C22 1.390(7)
C27 H021 0.9300
C41 C42 1.384(7)
C41 H022 0.9300
C22 C23 1.371(7)
C9 C10 1.389(6)
C23 C24 1.390(7)
C23 H026 0.9300
C45 H027 0.9300
C19 C18 1.344(10)
C19 C20 1.387(10)
C19 H028 0.9300
C11 C12 1.362(7)
C11 C10 1.377(7)
C11 H029 0.9300
C53 C52 1.377(7)
C53 C54 1.387(7)
C53 H030 0.9300
C6 C7 1.388(8)
C6 H032 0.9300
C56 C55 1.374(8)
C56 H033 0.9300
C21 C20 1.399(8)
C21 H034 0.9300
C13 C12 1.363(7)
C13 H035 0.9300
C2 C7 1.381(7)
C2 C3 1.405(7)
C7 H037 0.9300
C12 H038 0.9300
C55 C54 1.370(8)
C55 H039 0.9300
C25 C26 1.347(8)
C25 C24 1.365(8)
C25 H040 0.9300
C10 H041 0.9300
C37 C38 1.359(7)
C37 C36 1.379(7)
C37 H042 0.9300
C50 C49 1.388(8)
C50 H043 0.9300
C30 C31 1.355(8)
C30 C29 1.400(7)
C30 H044 0.9300
C20 H045 0.9300
C38 H046 0.9300
C17 C18 1.388(8)
C17 H047 0.9300
C54 H048 0.9300
C42 C43 1.383(10)
C42 H049 0.9300
C26 H050 0.9300
C4 C3 1.360(7)
C4 H051 0.9300
C31 C32 1.374(8)
C31 H052 0.9300
C43 H053 0.9300
C3 H054 0.9300
C36 H055 0.9300
C24 H056 0.9300
C49 H057 0.9300
C32 H058 0.9300
C29 H059 0.9300
C18 H060 0.9300
